data_1508738
loop_
_publ_author_name
'Wang, Ruomeng'
'Bojase, Gomotsang'
'Willis, Anthony C.'
'Paddon-Row, Michael N'
'Sherburn, Michael S.'

_publ_section_title
;
 Nitroso-dienophile additions to dendralenes: a short synthesis of
 branched aminosugars.
;
_journal_issue 22
_journal_name_full 'Organic letters'
_journal_page_first 5652
_journal_page_last 5655
_journal_paper_doi 10.1021/ol302619r
_journal_volume 14
_journal_year 2012
_chemical_compound_source local
_chemical_formula_moiety 'C22 H24 N2 O8'
_chemical_formula_sum 'C22 H24 N2 O8'
_chemical_formula_weight 444.44
_space_group_IT_number 2
_symmetry_cell_setting triclinic
_symmetry_space_group_name_Hall '-P 1'
_symmetry_space_group_name_H-M 'P -1'
_atom_sites_solution_hydrogens geom
_atom_sites_solution_primary direct
_audit_creation_date 11-05-12
_audit_creation_method CRYSTALS_ver_14.11
_audit_update_record
;
2011-05-13 - Report on C22 H24 N2 O8
             by Anthony C. Willis
             for (Cynthia) Ruomeng Wang and Mick Sherburn
2011-05-13 - passes checkcif tests with minor warnings
;
_cell_angle_alpha 71.3193(19)
_cell_angle_beta 81.706(3)
_cell_angle_gamma 75.698(3)
_cell_formula_units_Z 2
_cell_length_a 6.1903(2)
_cell_length_b 11.0001(5)
_cell_length_c 16.5975(7)
_cell_measurement_reflns_used 15922
_cell_measurement_temperature 200
_cell_measurement_theta_max 27.5
_cell_measurement_theta_min 2.6
_cell_volume 1034.85(7)
_computing_cell_refinement 'DENZO/SCALEPACK (Otwinowski & Minor, 1997)'
_computing_data_collection 'COLLECT (Nonius, 2001).'
_computing_data_reduction 'DENZO/SCALEPACK (Otwinowski & Minor, 1997)'
_computing_molecular_graphics
; 
ORTEP-II (Johnson 1976) in teXsan (MSC, 1992-1997)
;
_computing_publication_material 'CRYSTALS (Betteridge et al., 2003)'
_computing_structure_refinement 'CRYSTALS (Betteridge et al., 2003)'
_computing_structure_solution 'SIR92 (Altomare et al., 1994)'
_diffrn_ambient_temperature 200
_diffrn_measured_fraction_theta_full 0.998
_diffrn_measured_fraction_theta_max 0.998
_diffrn_measurement_device Area
_diffrn_measurement_device_type 'Nonius KappaCCD'
_diffrn_measurement_method '\f & \w scans'
_diffrn_radiation_monochromator graphite
_diffrn_radiation_type 'Mo K\a'
_diffrn_radiation_wavelength 0.71073
_diffrn_reflns_av_R_equivalents 0.060
_diffrn_reflns_limit_h_max 8
_diffrn_reflns_limit_h_min 0
_diffrn_reflns_limit_k_max 14
_diffrn_reflns_limit_k_min -13
_diffrn_reflns_limit_l_max 21
_diffrn_reflns_limit_l_min -20
_diffrn_reflns_number 21156
_diffrn_reflns_theta_full 27.487
_diffrn_reflns_theta_max 27.487
_diffrn_reflns_theta_min 2.597
_diffrn_standards_number 0
_exptl_absorpt_coefficient_mu 0.110
_exptl_absorpt_correction_T_max 0.997
_exptl_absorpt_correction_T_min 0.847
_exptl_absorpt_correction_type multi-scan
_exptl_absorpt_process_details 'DENZO/SCALEPACK (Otwinowski & Minor, 1997)'
_exptl_crystal_colour colourless
_exptl_crystal_density_diffrn 1.426
_exptl_crystal_density_method 'not measured'
_exptl_crystal_description plate
_exptl_crystal_F_000 468
_exptl_crystal_size_max 0.400
_exptl_crystal_size_mid 0.150
_exptl_crystal_size_min 0.030
_refine_diff_density_max 0.53
_refine_diff_density_min -0.44
_refine_ls_extinction_method None
_refine_ls_goodness_of_fit_ref 1.0162
_refine_ls_hydrogen_treatment mixed
_refine_ls_matrix_type full
_refine_ls_number_parameters 295
_refine_ls_number_reflns 4717
_refine_ls_number_restraints 0
_refine_ls_R_factor_all 0.0871
_refine_ls_R_factor_gt 0.0545
_refine_ls_shift/su_max 0.0032819
_refine_ls_shift/su_mean 0.0002146
_refine_ls_structure_factor_coef Fsqd
_refine_ls_weighting_details
;
 Method= Modified Sheldrick 
 w=1/[\s^2^(F^2^) + ( 0.04P)^2^ + 1.00P] 
 ,where P=(max(Fo^2^,0) + 2Fc^2^)/3 
;
_refine_ls_weighting_scheme calc
_refine_ls_wR_factor_all 0.1304
_refine_ls_wR_factor_gt 0.1163
_refine_ls_wR_factor_ref 0.1304
_reflns_limit_h_max 8
_reflns_limit_h_min -7
_reflns_limit_k_max 14
_reflns_limit_k_min -13
_reflns_limit_l_max 21
_reflns_limit_l_min -21
_reflns_number_gt 3331
_reflns_number_total 4722
_reflns_threshold_expression I>2.0\s(I)
_oxford_diffrn_Wilson_B_factor 2.57
_oxford_diffrn_Wilson_scale 2.33
_oxford_refine_ls_r_factor_ref 0.0871
_oxford_refine_ls_scale 0.6581(16)
_oxford_reflns_number_all 4717
_oxford_reflns_threshold_expression_ref I>-10.0\s(I)
_oxford_structure_analysis_title '5121159 she1106'
_cod_data_source_file ol302619r_si_007.cif
_cod_data_source_block she1106
_cod_depositor_comments
;
The following automatic conversions were performed:

'_symmetry_cell_setting' value 'Triclinic' changed to 'triclinic'
according to /home/saulius/struct/CIF-dictionaries/cif_core.dic
dictionary named 'cif_core.dic' version 2.4.2 from 2011-04-26.

Automatic conversion script
Id: cif_fix_values 1891 2012-01-12 08:04:46Z andrius 
;
_cod_original_sg_symbol_H-M 'P -1 '
_cod_database_code 1508738

loop_
_symmetry_equiv_pos_as_xyz
x,y,z
-x,-y,-z

loop_
_atom_site_label
_atom_site_type_symbol
_atom_site_fract_x
_atom_site_fract_y
_atom_site_fract_z
_atom_site_U_iso_or_equiv
_atom_site_occupancy
_atom_site_adp_type
_atom_site_refinement_flags_posn
O1 O 1.0335(2) 0.76824(15) 0.43990(9) 0.0296 1.0000 Uani .
N2 N 0.9372(3) 0.84225(18) 0.36232(11) 0.0290 1.0000 Uani .
C3 C 0.7402(4) 0.7994(2) 0.35204(14) 0.0299 1.0000 Uani .
C4 C 0.5650(3) 0.8156(2) 0.42452(14) 0.0269 1.0000 Uani .
C5 C 0.6620(3) 0.7489(2) 0.51124(13) 0.0250 1.0000 Uani .
C6 C 0.6986(4) 0.6003(2) 0.53321(14) 0.0288 1.0000 Uani .
N7 N 0.8192(3) 0.53458(18) 0.60972(12) 0.0294 1.0000 Uani .
O8 O 1.0297(2) 0.56713(15) 0.60214(10) 0.0312 1.0000 Uani .
C9 C 1.0025(4) 0.7055(2) 0.59117(14) 0.0284 1.0000 Uani .
C10 C 0.8824(3) 0.7891(2) 0.51219(13) 0.0248 1.0000 Uani .
C11 C 0.9567(4) 0.9706(2) 0.33446(14) 0.0298 1.0000 Uani .
O12 O 1.0668(3) 1.01815(16) 0.36645(11) 0.0382 1.0000 Uani .
O13 O 0.8496(3) 1.03520(16) 0.26361(10) 0.0353 1.0000 Uani .
C14 C 0.8636(5) 1.1727(2) 0.22805(16) 0.0411 1.0000 Uani .
C15 C 0.7187(4) 1.2322(2) 0.15478(15) 0.0341 1.0000 Uani .
C16 C 0.8072(5) 1.2469(3) 0.07140(16) 0.0416 1.0000 Uani .
C17 C 0.6693(5) 1.3036(3) 0.00429(17) 0.0467 1.0000 Uani .
C18 C 0.4428(5) 1.3466(3) 0.02032(17) 0.0454 1.0000 Uani .
C19 C 0.3532(5) 1.3338(2) 0.10297(17) 0.0426 1.0000 Uani .
C20 C 0.4905(4) 1.2757(2) 0.17000(16) 0.0387 1.0000 Uani .
O21 O 0.4883(3) 0.95278(15) 0.41620(11) 0.0330 1.0000 Uani .
O22 O 0.5112(2) 0.78540(16) 0.57746(10) 0.0293 1.0000 Uani .
C23 C 0.7220(4) 0.5063(2) 0.69147(15) 0.0308 1.0000 Uani .
O24 O 0.8103(3) 0.49547(17) 0.75416(10) 0.0391 1.0000 Uani .
O25 O 0.5176(3) 0.48412(17) 0.69011(10) 0.0379 1.0000 Uani .
C26 C 0.3893(4) 0.4505(2) 0.77135(15) 0.0363 1.0000 Uani .
C27 C 0.4173(4) 0.3044(2) 0.81003(14) 0.0312 1.0000 Uani .
C28 C 0.2327(4) 0.2548(3) 0.85342(16) 0.0395 1.0000 Uani .
C29 C 0.2531(5) 0.1214(3) 0.89347(17) 0.0483 1.0000 Uani .
C30 C 0.4569(5) 0.0364(3) 0.89034(18) 0.0489 1.0000 Uani .
C31 C 0.6401(5) 0.0843(3) 0.84673(19) 0.0502 1.0000 Uani .
C32 C 0.6209(4) 0.2181(3) 0.80681(17) 0.0414 1.0000 Uani .
H31 H 0.6790 0.8531 0.2973 0.0361 1.0000 Uiso R
H32 H 0.7836 0.7073 0.3530 0.0355 1.0000 Uiso R
H41 H 0.4365 0.7792 0.4218 0.0315 1.0000 Uiso R
H61 H 0.5557 0.5730 0.5437 0.0327 1.0000 Uiso R
H62 H 0.7881 0.5708 0.4864 0.0327 1.0000 Uiso R
H91 H 1.1529 0.7248 0.5864 0.0325 1.0000 Uiso R
H92 H 0.9129 0.7262 0.6411 0.0331 1.0000 Uiso R
H101 H 0.8521 0.8813 0.5096 0.0288 1.0000 Uiso R
H141 H 0.8108 1.2175 0.2719 0.0492 1.0000 Uiso R
H142 H 1.0192 1.1784 0.2096 0.0493 1.0000 Uiso R
H161 H 0.9638 1.2194 0.0603 0.0490 1.0000 Uiso R
H171 H 0.7294 1.3134 -0.0528 0.0550 1.0000 Uiso R
H181 H 0.3483 1.3859 -0.0250 0.0541 1.0000 Uiso R
H191 H 0.2004 1.3657 0.1135 0.0501 1.0000 Uiso R
H201 H 0.4305 1.2656 0.2268 0.0461 1.0000 Uiso R
H211 H 0.350(5) 0.978(3) 0.3994(17) 0.0494 1.0000 Uiso .
H221 H 0.479(4) 0.874(3) 0.5640(17) 0.0433 1.0000 Uiso .
H261 H 0.4394 0.4873 0.8105 0.0430 1.0000 Uiso R
H262 H 0.2294 0.4897 0.7601 0.0433 1.0000 Uiso R
H281 H 0.0905 0.3123 0.8545 0.0465 1.0000 Uiso R
H291 H 0.1240 0.0885 0.9226 0.0569 1.0000 Uiso R
H301 H 0.4696 -0.0544 0.9185 0.0583 1.0000 Uiso R
H311 H 0.7826 0.0254 0.8446 0.0613 1.0000 Uiso R
H321 H 0.7505 0.2496 0.7778 0.0487 1.0000 Uiso R

loop_
_atom_site_aniso_label
_atom_site_aniso_U_11
_atom_site_aniso_U_22
_atom_site_aniso_U_33
_atom_site_aniso_U_23
_atom_site_aniso_U_13
_atom_site_aniso_U_12
O1 0.0227(8) 0.0364(9) 0.0280(8) -0.0090(7) -0.0017(6) -0.0045(6)
N2 0.0262(9) 0.0326(10) 0.0278(10) -0.0068(8) -0.0049(7) -0.0067(8)
C3 0.0293(11) 0.0323(12) 0.0314(12) -0.0115(10) -0.0053(9) -0.0081(9)
C4 0.0224(10) 0.0258(11) 0.0349(12) -0.0107(9) -0.0055(9) -0.0055(9)
C5 0.0221(10) 0.0253(11) 0.0292(11) -0.0111(9) -0.0001(8) -0.0050(8)
C6 0.0284(11) 0.0274(11) 0.0326(12) -0.0104(9) -0.0028(9) -0.0074(9)
N7 0.0246(9) 0.0288(10) 0.0352(10) -0.0078(8) -0.0046(7) -0.0072(8)
O8 0.0224(8) 0.0299(8) 0.0404(9) -0.0104(7) -0.0033(6) -0.0030(6)
C9 0.0244(11) 0.0291(12) 0.0333(12) -0.0101(9) -0.0038(9) -0.0065(9)
C10 0.0199(10) 0.0261(11) 0.0300(11) -0.0113(9) -0.0007(8) -0.0043(8)
C11 0.0240(11) 0.0338(12) 0.0309(12) -0.0096(10) -0.0023(9) -0.0051(9)
O12 0.0314(9) 0.0382(9) 0.0487(10) -0.0134(8) -0.0134(7) -0.0075(7)
O13 0.0414(9) 0.0327(9) 0.0339(9) -0.0054(7) -0.0098(7) -0.0136(7)
C14 0.0508(15) 0.0302(13) 0.0451(15) -0.0064(11) -0.0131(12) -0.0145(11)
C15 0.0419(14) 0.0254(11) 0.0373(13) -0.0076(10) -0.0069(10) -0.0114(10)
C16 0.0437(14) 0.0401(14) 0.0422(14) -0.0124(11) 0.0007(11) -0.0132(12)
C17 0.0594(18) 0.0497(16) 0.0328(13) -0.0099(12) -0.0017(12) -0.0189(14)
C18 0.0597(18) 0.0345(14) 0.0427(15) -0.0037(11) -0.0185(13) -0.0130(12)
C19 0.0414(14) 0.0344(13) 0.0522(16) -0.0115(12) -0.0081(12) -0.0078(11)
C20 0.0482(15) 0.0326(13) 0.0368(13) -0.0112(11) -0.0011(11) -0.0111(11)
O21 0.0275(8) 0.0268(8) 0.0457(10) -0.0135(7) -0.0108(7) 0.0007(7)
O22 0.0250(8) 0.0292(8) 0.0343(9) -0.0125(7) 0.0032(6) -0.0062(6)
C23 0.0308(12) 0.0251(11) 0.0363(13) -0.0087(9) -0.0043(9) -0.0051(9)
O24 0.0369(9) 0.0450(10) 0.0357(9) -0.0109(8) -0.0057(7) -0.0090(8)
O25 0.0331(9) 0.0439(10) 0.0356(9) -0.0038(7) -0.0034(7) -0.0162(8)
C26 0.0333(13) 0.0341(13) 0.0380(13) -0.0067(10) 0.0023(10) -0.0088(10)
C27 0.0332(12) 0.0316(12) 0.0310(12) -0.0102(9) -0.0032(9) -0.0091(10)
C28 0.0384(14) 0.0413(14) 0.0389(14) -0.0105(11) 0.0005(10) -0.0123(11)
C29 0.0569(18) 0.0451(16) 0.0451(15) -0.0086(12) 0.0020(13) -0.0245(14)
C30 0.0680(19) 0.0317(14) 0.0479(16) -0.0077(12) -0.0077(14) -0.0157(13)
C31 0.0500(16) 0.0348(15) 0.0637(19) -0.0167(13) -0.0083(14) 0.0000(12)
C32 0.0386(14) 0.0353(13) 0.0500(15) -0.0144(11) 0.0013(11) -0.0077(11)

loop_
_atom_type_symbol
_atom_type_scat_dispersion_real
_atom_type_scat_dispersion_imag
_atom_type_scat_Cromer_Mann_a1
_atom_type_scat_Cromer_Mann_b1
_atom_type_scat_Cromer_Mann_a2
_atom_type_scat_Cromer_Mann_b2
_atom_type_scat_Cromer_Mann_a3
_atom_type_scat_Cromer_Mann_b3
_atom_type_scat_Cromer_Mann_a4
_atom_type_scat_Cromer_Mann_b4
_atom_type_scat_Cromer_Mann_c
_atom_type_scat_source
C 0.0033 0.0016 2.3100 20.8439 1.0200 10.2075 1.5886 0.5687 0.8650 51.6512 0.2156 'International Tables Vol C 4.2.6.8 and 6.1.1.4'
H 0.0000 0.0000 0.4930 10.5109 0.3229 26.1257 0.1402 3.1424 0.0408 57.7998 0.0030 'International Tables Vol C 4.2.6.8 and 6.1.1.4'
N 0.0061 0.0033 12.2126 0.0057 3.1322 9.8933 2.0125 28.9975 1.1663 0.5826 -11.5290 'International Tables Vol C 4.2.6.8 and 6.1.1.4'
O 0.0106 0.0060 3.0485 13.2771 2.2868 5.7011 1.5463 0.3239 0.8670 32.9089 0.2508 'International Tables Vol C 4.2.6.8 and 6.1.1.4'

loop_
_geom_angle_atom_site_label_1
_geom_angle_atom_site_label_2
_geom_angle_atom_site_label_3
_geom_angle
_geom_angle_publ_flag
N2 O1 C10 110.98(15) yes
O1 N2 C3 112.21(16) yes
O1 N2 C11 114.63(17) yes
C3 N2 C11 123.48(18) yes
N2 C3 C4 109.14(17) yes
N2 C3 H31 109.5 no
C4 C3 H31 109.5 no
N2 C3 H32 109.0 no
C4 C3 H32 110.2 no
H31 C3 H32 109.4 no
C3 C4 C5 111.48(17) yes
C3 C4 O21 108.85(17) yes
C5 C4 O21 107.67(17) yes
C3 C4 H41 110.3 no
C5 C4 H41 109.7 no
O21 C4 H41 108.7 no
C4 C5 C6 110.58(17) yes
C4 C5 C10 110.50(17) yes
C6 C5 C10 110.45(17) yes
C4 C5 O22 111.08(17) yes
C6 C5 O22 106.27(16) yes
C10 C5 O22 107.85(16) yes
C5 C6 N7 111.32(17) yes
C5 C6 H61 110.8 no
N7 C6 H61 107.4 no
C5 C6 H62 109.7 no
N7 C6 H62 107.6 no
H61 C6 H62 109.9 no
C6 N7 O8 112.55(16) yes
C6 N7 C23 124.96(18) yes
O8 N7 C23 113.88(17) yes
N7 O8 C9 110.38(15) yes
O8 C9 C10 111.60(17) yes
O8 C9 H91 108.2 no
C10 C9 H91 109.5 no
O8 C9 H92 108.7 no
C10 C9 H92 108.3 no
H91 C9 H92 110.5 no
C5 C10 C9 111.20(17) yes
C5 C10 O1 110.32(16) yes
C9 C10 O1 106.27(16) yes
C5 C10 H101 109.7 no
C9 C10 H101 109.9 no
O1 C10 H101 109.5 no
N2 C11 O12 125.0(2) yes
N2 C11 O13 110.61(18) yes
O12 C11 O13 124.2(2) yes
C11 O13 C14 114.81(17) yes
O13 C14 C15 107.59(18) yes
O13 C14 H141 109.3 no
C15 C14 H141 110.3 no
O13 C14 H142 109.4 no
C15 C14 H142 111.1 no
H141 C14 H142 109.1 no
C14 C15 C16 121.5(2) yes
C14 C15 C20 119.5(2) yes
C16 C15 C20 119.0(2) yes
C15 C16 C17 120.4(3) yes
C15 C16 H161 119.6 no
C17 C16 H161 120.0 no
C16 C17 C18 120.0(2) yes
C16 C17 H171 120.5 no
C18 C17 H171 119.5 no
C17 C18 C19 120.1(2) yes
C17 C18 H181 120.4 no
C19 C18 H181 119.5 no
C18 C19 C20 119.9(3) yes
C18 C19 H191 119.9 no
C20 C19 H191 120.2 no
C15 C20 C19 120.6(2) yes
C15 C20 H201 118.9 no
C19 C20 H201 120.5 no
C4 O21 H211 108.4(18) no
C5 O22 H221 108.1(17) no
N7 C23 O24 125.4(2) yes
N7 C23 O25 108.56(19) yes
O24 C23 O25 125.9(2) yes
C23 O25 C26 116.76(18) yes
O25 C26 C27 111.85(19) yes
O25 C26 H261 108.6 no
C27 C26 H261 109.4 no
O25 C26 H262 106.9 no
C27 C26 H262 108.9 no
H261 C26 H262 111.3 no
C26 C27 C28 118.6(2) yes
C26 C27 C32 122.5(2) yes
C28 C27 C32 118.9(2) yes
C27 C28 C29 120.6(3) yes
C27 C28 H281 120.0 no
C29 C28 H281 119.4 no
C28 C29 C30 120.0(3) yes
C28 C29 H291 119.6 no
C30 C29 H291 120.4 no
C29 C30 C31 119.9(3) yes
C29 C30 H301 119.4 no
C31 C30 H301 120.7 no
C30 C31 C32 120.3(3) yes
C30 C31 H311 120.1 no
C32 C31 H311 119.5 no
C31 C32 C27 120.3(2) yes
C31 C32 H321 119.1 no
C27 C32 H321 120.6 no

loop_
_geom_bond_atom_site_label_1
_geom_bond_atom_site_label_2
_geom_bond_distance
_geom_bond_publ_flag
O1 N2 1.409(2) yes
O1 C10 1.454(2) yes
N2 C3 1.461(3) yes
N2 C11 1.368(3) yes
C3 C4 1.524(3) yes
C3 H31 0.982 no
C3 H32 0.977 no
C4 C5 1.525(3) yes
C4 O21 1.433(3) yes
C4 H41 0.987 no
C5 C6 1.521(3) yes
C5 C10 1.538(3) yes
C5 O22 1.429(2) yes
C6 N7 1.453(3) yes
C6 H61 0.978 no
C6 H62 0.982 no
N7 O8 1.413(2) yes
N7 C23 1.373(3) yes
O8 C9 1.443(3) yes
C9 C10 1.512(3) yes
C9 H91 0.992 no
C9 H92 0.986 no
C10 H101 0.973 no
C11 O12 1.216(3) yes
C11 O13 1.336(3) yes
O13 C14 1.457(3) yes
C14 C15 1.492(3) yes
C14 H141 0.981 no
C14 H142 0.979 no
C15 C16 1.387(3) yes
C15 C20 1.389(4) yes
C16 C17 1.387(4) yes
C16 H161 0.951 no
C17 C18 1.381(4) yes
C17 H171 0.948 no
C18 C19 1.380(4) yes
C18 H181 0.943 no
C19 C20 1.385(4) yes
C19 H191 0.936 no
C20 H201 0.945 no
O21 H211 0.89(3) no
O22 H221 0.90(3) no
C23 O24 1.203(3) yes
C23 O25 1.351(3) yes
O25 C26 1.450(3) yes
C26 C27 1.503(3) yes
C26 H261 0.985 no
C26 H262 0.996 no
C27 C28 1.393(3) yes
C27 C32 1.384(3) yes
C28 C29 1.386(4) yes
C28 H281 0.950 no
C29 C30 1.377(4) yes
C29 H291 0.961 no
C30 C31 1.379(4) yes
C30 H301 0.947 no
C31 C32 1.389(4) yes
C31 H311 0.960 no
C32 H321 0.956 no

loop_
_geom_contact_atom_site_label_1
_geom_contact_atom_site_label_2
_geom_contact_distance
_geom_contact_site_symmetry_2
_geom_contact_publ_flag
O1 C4 3.418(2) 1_655 no
O1 N7 3.556(3) 2_766 no
O8 O25 3.338(2) 1_655 no
O8 C6 3.361(3) 2_766 no
O8 C26 3.546(3) 1_655 no
O12 O21 2.706(3) 1_655 no
O12 C9 3.249(3) 2_776 no
O12 C4 3.390(2) 1_655 no
O12 C10 3.450(3) 2_776 no
O13 C31 3.589(3) 2_766 no
O21 O22 2.916(3) 2_676 no
O21 O21 3.299(4) 2_676 no
O21 C10 3.591(3) 2_676 no
O22 C9 3.431(3) 1_455 no
O24 C20 3.229(3) 2_676 no
O24 C19 3.376(3) 2_676 no
O24 C28 3.404(3) 1_655 no
O24 C26 3.536(3) 1_655 no
C3 C27 3.573(4) 2_666 no
C18 C18 3.454(7) 2_685 no
C30 C30 3.558(6) 2_657 no

loop_
_geom_hbond_atom_site_label_D
_geom_hbond_atom_site_label_H
_geom_hbond_atom_site_label_A
_geom_hbond_site_symmetry_A
_geom_hbond_angle_DHA
_geom_hbond_distance_DH
_geom_hbond_distance_HA
_geom_hbond_distance_DA
_geom_hbond_publ_flag
O21 H211 O12 1_455 176(3) 0.89(3) 1.82(3) 2.705(4) yes
O22 H221 O21 2_676 151(2) 0.90(3) 2.10(3) 2.916(4) yes

loop_
_geom_torsion_atom_site_label_1
_geom_torsion_atom_site_label_2
_geom_torsion_atom_site_label_3
_geom_torsion_atom_site_label_4
_geom_torsion
_geom_torsion_publ_flag
O1 N2 C3 C4 60.3(2) no
O1 N2 C11 O12 7.8(3) no
O1 N2 C11 O13 -176.2(2) no
O1 C10 C5 O22 -173.4(1) no
O1 C10 C5 C4 -51.9(2) no
O1 C10 C5 C6 70.8(2) no
O1 C10 C9 O8 -67.7(2) no
O8 N7 C6 C5 -58.4(2) no
O8 N7 C23 O24 -7.5(3) no
O8 N7 C23 O25 176.6(2) no
O8 C9 C10 C5 52.3(2) no
O12 C11 O13 C14 -3.1(3) no
O12 C11 N2 C3 151.1(2) no
O13 C11 N2 C3 -33.0(3) no
O13 C14 C15 C16 -98.2(3) no
O13 C14 C15 C20 82.8(3) no
O21 C4 C3 N2 66.2(2) no
O21 C4 C5 O22 49.5(2) no
O21 C4 C5 C6 167.2(2) no
O21 C4 C5 C10 -70.2(2) no
O22 C5 C4 C3 168.8(2) no
O22 C5 C6 N7 -67.3(2) no
O22 C5 C10 C9 69.0(2) no
O24 C23 O25 C26 3.2(3) no
O24 C23 N7 C6 -152.7(2) no
O25 C23 N7 C6 31.3(3) no
O25 C26 C27 C28 -142.5(2) no
O25 C26 C27 C32 39.9(4) no
N2 O1 C10 C5 59.4(2) no
N2 O1 C10 C9 180.0(2) no
N2 C3 C4 C5 -52.4(2) no
N2 C11 O13 C14 -179.1(2) no
N7 O8 C9 C10 -59.7(2) no
N7 C6 C5 C4 172.1(2) no
N7 C6 C5 C10 49.4(2) no
N7 C23 O25 C26 179.1(2) no
C3 N2 O1 C10 -65.1(2) no
C3 C4 C5 C6 -73.4(2) no
C3 C4 C5 C10 49.2(3) no
C4 C3 N2 C11 -83.7(2) no
C4 C5 C10 C9 -169.5(2) no
C5 C6 N7 C23 87.2(3) no
C6 N7 O8 C9 63.3(2) no
C6 C5 C10 C9 -46.8(2) no
C9 O8 N7 C23 -86.3(2) no
C10 O1 N2 C11 82.3(2) no
C11 O13 C14 C15 -174.8(2) no
C14 C15 C16 C17 -179.4(3) no
C14 C15 C20 C19 178.6(2) no
C15 C16 C17 C18 0.5(5) no
C15 C20 C19 C18 1.2(4) no
C16 C15 C20 C19 -0.5(4) no
C16 C17 C18 C19 0.3(5) no
C17 C16 C15 C20 -0.4(5) no
C17 C18 C19 C20 -1.1(5) no
C23 O25 C26 C27 -95.2(3) no
C26 C27 C28 C29 -177.0(3) no
C26 C27 C32 C31 177.2(3) no
C27 C28 C29 C30 -0.3(5) no
C27 C32 C31 C30 -0.4(5) no
C28 C27 C32 C31 -0.3(5) no
C28 C29 C30 C31 -0.5(5) no
C29 C28 C27 C32 0.7(4) no
C29 C30 C31 C32 0.8(5) no
